data_8102308
loop_
_publ_author_name
'Xiang-Yu Zhong'
'Xiao-Xue Xu'
'Yun-Fu Cui andSheng Tai'

_publ_section_title
;
 Crystal structure of poly[bis(norfloxacin)cadmium(II)],
 [Cd(C16H17FN3O3)2]n
;
_journal_issue 3
_journal_name_full 'Zeitschrift f\"ur Kristallographie - New Crystal Structures'
_journal_page_first 305
_journal_volume 223
_journal_year 2008
_chemical_formula_moiety 'C32 H34 Cd F2 N6 O6'
_chemical_formula_sum 'C32 H34 Cd F2 N6 O6'
_chemical_formula_weight 749.05
_space_group_IT_number 14
_symmetry_cell_setting monoclinic
_symmetry_space_group_name_Hall '-P 2ybc'
_symmetry_space_group_name_H-M 'P 1 21/c 1'
_atom_sites_solution_hydrogens geom
_atom_sites_solution_primary direct
_atom_sites_solution_secondary difmap
_audit_creation_method SHELXL-97
_cell_angle_alpha 90.00
_cell_angle_beta 98.975(2)
_cell_angle_gamma 90.00
_cell_formula_units_Z 2
_cell_length_a 5.5308(6)
_cell_length_b 22.298(2)
_cell_length_c 13.5193(14)
_cell_measurement_reflns_used 1805
_cell_measurement_temperature 295(2)
_cell_measurement_theta_max 24.31
_cell_measurement_theta_min 2.38
_cell_volume 1646.9(3)
_computing_cell_refinement 'SAINT-Plus (Bruker, 2001)'
_computing_data_collection 'APEX2 (Bruker, 2004)'
_computing_data_reduction SAINT-Plus
_computing_molecular_graphics 'SHELXTL (Bruker, 2001)'
_computing_publication_material SHELXTL
_computing_structure_refinement 'SHELXL-97 (Sheldrick, 1997)'
_computing_structure_solution 'SHELXS-97 (Sheldrick, 1997)'
_diffrn_ambient_temperature 295(2)
_diffrn_measured_fraction_theta_full 0.978
_diffrn_measured_fraction_theta_max 0.978
_diffrn_measurement_device_type 'Bruker APEX II CCD area-detector'
_diffrn_measurement_method '\f and \w scans'
_diffrn_radiation_monochromator graphite
_diffrn_radiation_source 'fine-focus sealed tube'
_diffrn_radiation_type MoK\a
_diffrn_radiation_wavelength 0.71073
_diffrn_reflns_av_R_equivalents 0.0470
_diffrn_reflns_av_sigmaI/netI 0.0740
_diffrn_reflns_limit_h_max 6
_diffrn_reflns_limit_h_min -6
_diffrn_reflns_limit_k_max 26
_diffrn_reflns_limit_k_min -19
_diffrn_reflns_limit_l_max 16
_diffrn_reflns_limit_l_min -16
_diffrn_reflns_number 7972
_diffrn_reflns_theta_full 25.05
_diffrn_reflns_theta_max 25.05
_diffrn_reflns_theta_min 2.38
_diffrn_standards_decay_% 0
_diffrn_standards_interval_count 0
_diffrn_standards_interval_time 0
_diffrn_standards_number 0
_exptl_absorpt_coefficient_mu 0.727
_exptl_absorpt_correction_T_max 0.8565
_exptl_absorpt_correction_T_min 0.7500
_exptl_absorpt_correction_type multi-scan
_exptl_absorpt_process_details '(SADABS; Bruker, 2001)'
_exptl_crystal_colour translucent
_exptl_crystal_density_diffrn 1.510
_exptl_crystal_density_method 'not measured'
_exptl_crystal_description block
_exptl_crystal_F_000 764
_exptl_crystal_size_max 0.42
_exptl_crystal_size_mid 0.28
_exptl_crystal_size_min 0.22
_refine_diff_density_max 1.066
_refine_diff_density_min -0.418
_refine_diff_density_rms 0.096
_refine_ls_extinction_coef 0.004(2)
_refine_ls_extinction_expression Fc^*^=kFc[1+0.001xFc^2^\l^3^/sin(2\q)]^-1/4^
_refine_ls_extinction_method SHELXL
_refine_ls_goodness_of_fit_ref 0.997
_refine_ls_hydrogen_treatment noref
_refine_ls_matrix_type full
_refine_ls_number_parameters 217
_refine_ls_number_reflns 2859
_refine_ls_number_restraints 0
_refine_ls_restrained_S_all 0.997
_refine_ls_R_factor_all 0.0751
_refine_ls_R_factor_gt 0.0594
_refine_ls_shift/su_max 0.000
_refine_ls_shift/su_mean 0.000
_refine_ls_structure_factor_coef Fsqd
_refine_ls_weighting_details 'calc w=1/[\s^2^(Fo^2^)+(0.1000P)^2^+3.3761P] where P=(Fo^2^+2Fc^2^)/3'
_refine_ls_weighting_scheme calc
_refine_ls_wR_factor_gt 0.1717
_refine_ls_wR_factor_ref 0.1852
_reflns_number_gt 2325
_reflns_number_total 2859
_reflns_threshold_expression I>2\s(I)
_cod_data_source_file 1267-2314.cff
_cod_data_source_block Cd-norf
_cod_depositor_comments
;
The following automatic conversions were performed:
'_symmetry_cell_setting' value 'Monoclinic' changed to 'monoclinic'
according to '/home/saulius/struct/CIF-dictionaries/cif_core.dic'
dictionary named 'cif_core.dic' version 2.4.1 from 2010-06-29.

Automatic conversion script
Id: cif_fix_enum 1555 2011-01-17 13:19:09Z saulius 
;
_cod_original_sg_symbol_H-M P2(1)/c
_cod_database_code 8102308

loop_
_symmetry_equiv_pos_as_xyz
'x, y, z'
'-x, y+1/2, -z+1/2'
'-x, -y, -z'
'x, -y-1/2, z-1/2'

loop_
_atom_site_label
_atom_site_type_symbol
_atom_site_fract_x
_atom_site_fract_y
_atom_site_fract_z
_atom_site_U_iso_or_equiv
_atom_site_adp_type
_atom_site_occupancy
_atom_site_symmetry_multiplicity
_atom_site_calc_flag
_atom_site_refinement_flags
_atom_site_disorder_assembly
_atom_site_disorder_group
Cd1 Cd 0.0000 0.5000 0.5000 0.0275(3) Uani 1 2 d S . .
F1 F 0.6943(7) 0.24922(17) 0.6718(3) 0.0490(10) Uani 1 1 d . . .
O1 O -0.2522(9) 0.50353(16) 0.6185(4) 0.0356(11) Uani 1 1 d . . .
O2 O -0.3453(14) 0.5059(2) 0.7694(5) 0.070(2) Uani 1 1 d . . .
O3 O 0.1763(7) 0.42694(17) 0.6095(3) 0.0344(10) Uani 1 1 d . . .
N1 N -0.0301(9) 0.3468(2) 0.8567(3) 0.0330(11) Uani 1 1 d . . .
N2 N 0.5650(9) 0.1880(2) 0.8356(3) 0.0281(11) Uani 1 1 d . . .
N3 N 0.7354(9) 0.0705(2) 0.9102(4) 0.0299(11) Uani 1 1 d . . .
H3 H 0.5871 0.0520 0.8967 0.036 Uiso 1 1 calc R . .
C1 C -0.2387(13) 0.4837(3) 0.7048(5) 0.0392(15) Uani 1 1 d . . .
C2 C -0.0840(11) 0.4282(2) 0.7353(4) 0.0322(13) Uani 1 1 d . . .
C3 C 0.1028(10) 0.4046(2) 0.6840(4) 0.0269(12) Uani 1 1 d . . .
C4 C 0.2158(10) 0.3500(2) 0.7259(4) 0.0264(12) Uani 1 1 d . . .
C5 C 0.4001(11) 0.3227(2) 0.6807(4) 0.0308(13) Uani 1 1 d . . .
H5A H 0.4508 0.3411 0.6257 0.037 Uiso 1 1 calc R . .
C6 C 0.5062(11) 0.2703(3) 0.7150(5) 0.0333(13) Uani 1 1 d . . .
C7 C 0.4396(11) 0.2388(3) 0.7983(4) 0.0304(13) Uani 1 1 d . . .
C8 C 0.2561(11) 0.2653(3) 0.8422(4) 0.0328(13) Uani 1 1 d . . .
H8A H 0.2025 0.2459 0.8957 0.039 Uiso 1 1 calc R . .
C9 C 0.1479(10) 0.3202(2) 0.8095(4) 0.0291(12) Uani 1 1 d . . .
C10 C -0.1335(11) 0.3989(2) 0.8190(4) 0.0319(13) Uani 1 1 d . . .
H10A H -0.2490 0.4163 0.8531 0.038 Uiso 1 1 calc R . .
C11 C -0.0977(13) 0.3219(3) 0.9505(5) 0.0411(16) Uani 1 1 d . . .
H11A H -0.1195 0.2789 0.9430 0.049 Uiso 1 1 calc R . .
H11B H -0.2528 0.3390 0.9611 0.049 Uiso 1 1 calc R . .
C12 C 0.0938(15) 0.3345(4) 1.0419(5) 0.058(2) Uani 1 1 d . . .
H12A H 0.2501 0.3199 1.0302 0.086 Uiso 1 1 calc R . .
H12B H 0.0483 0.3146 1.0992 0.086 Uiso 1 1 calc R . .
H12C H 0.1036 0.3769 1.0540 0.086 Uiso 1 1 calc R . .
C13 C 0.5076(13) 0.1654(3) 0.9310(4) 0.0390(15) Uani 1 1 d . . .
H13A H 0.3483 0.1461 0.9202 0.047 Uiso 1 1 calc R . .
H13B H 0.5016 0.1985 0.9770 0.047 Uiso 1 1 calc R . .
C14 C 0.7012(11) 0.1206(2) 0.9757(4) 0.0326(13) Uani 1 1 d . . .
H14A H 0.8560 0.1415 0.9928 0.039 Uiso 1 1 calc R . .
H14B H 0.6565 0.1049 1.0373 0.039 Uiso 1 1 calc R . .
C15 C 0.7860(11) 0.0938(2) 0.8133(4) 0.0322(13) Uani 1 1 d . . .
H15A H 0.7966 0.0605 0.7680 0.039 Uiso 1 1 calc R . .
H15B H 0.9427 0.1142 0.8234 0.039 Uiso 1 1 calc R . .
C16 C 0.5885(12) 0.1369(2) 0.7661(4) 0.0333(13) Uani 1 1 d . . .
H16A H 0.6298 0.1521 0.7037 0.040 Uiso 1 1 calc R . .
H16B H 0.4334 0.1159 0.7514 0.040 Uiso 1 1 calc R . .

loop_
_atom_site_aniso_label
_atom_site_aniso_U_11
_atom_site_aniso_U_22
_atom_site_aniso_U_33
_atom_site_aniso_U_23
_atom_site_aniso_U_13
_atom_site_aniso_U_12
Cd1 0.0361(4) 0.0175(4) 0.0267(4) 0.0022(2) -0.0016(3) -0.0022(2)
F1 0.052(2) 0.044(2) 0.058(2) 0.0163(18) 0.030(2) 0.0186(17)
O1 0.035(2) 0.031(2) 0.040(3) 0.0157(17) 0.002(2) 0.0062(16)
O2 0.110(5) 0.056(3) 0.049(3) 0.018(2) 0.028(3) 0.051(3)
O3 0.038(2) 0.028(2) 0.036(2) 0.0108(18) 0.0024(18) 0.0048(17)
N1 0.042(3) 0.028(3) 0.030(3) 0.003(2) 0.010(2) 0.008(2)
N2 0.038(3) 0.018(2) 0.029(2) 0.0102(18) 0.007(2) 0.0096(19)
N3 0.035(3) 0.021(2) 0.031(3) 0.0033(19) -0.003(2) 0.0052(19)
C1 0.053(4) 0.031(3) 0.033(4) 0.005(3) 0.006(3) 0.007(3)
C2 0.040(3) 0.020(3) 0.035(3) 0.003(2) 0.002(3) 0.000(2)
C3 0.034(3) 0.026(3) 0.020(3) 0.004(2) 0.001(2) -0.003(2)
C4 0.034(3) 0.018(3) 0.026(3) 0.004(2) 0.001(2) 0.003(2)
C5 0.040(3) 0.025(3) 0.027(3) 0.006(2) 0.006(3) -0.002(2)
C6 0.043(3) 0.027(3) 0.031(3) 0.003(3) 0.008(3) 0.006(2)
C7 0.033(3) 0.024(3) 0.032(3) 0.002(2) 0.000(2) -0.002(2)
C8 0.038(3) 0.031(3) 0.029(3) 0.009(2) 0.004(3) 0.006(2)
C9 0.029(3) 0.025(3) 0.032(3) 0.003(2) 0.001(2) -0.002(2)
C10 0.036(3) 0.028(3) 0.032(3) 0.002(2) 0.006(3) 0.008(2)
C11 0.050(4) 0.039(4) 0.036(3) 0.016(3) 0.013(3) 0.010(3)
C12 0.070(5) 0.070(5) 0.034(4) 0.007(4) 0.010(4) -0.002(4)
C13 0.057(4) 0.030(3) 0.033(3) 0.002(3) 0.017(3) 0.011(3)
C14 0.051(4) 0.024(3) 0.023(3) 0.006(2) 0.008(3) 0.015(3)
C15 0.043(3) 0.026(3) 0.029(3) 0.000(2) 0.010(3) 0.007(2)
C16 0.049(4) 0.024(3) 0.026(3) -0.001(2) 0.000(3) 0.005(2)

loop_
_atom_type_symbol
_atom_type_description
_atom_type_scat_dispersion_real
_atom_type_scat_dispersion_imag
_atom_type_scat_source
C C 0.0033 0.0016 'International Tables Vol C Tables 4.2.6.8 and 6.1.1.4'
H H 0.0000 0.0000 'International Tables Vol C Tables 4.2.6.8 and 6.1.1.4'
N N 0.0061 0.0033 'International Tables Vol C Tables 4.2.6.8 and 6.1.1.4'
O O 0.0106 0.0060 'International Tables Vol C Tables 4.2.6.8 and 6.1.1.4'
F F 0.0171 0.0103 'International Tables Vol C Tables 4.2.6.8 and 6.1.1.4'
Cd Cd -0.8075 1.2024 'International Tables Vol C Tables 4.2.6.8 and 6.1.1.4'

loop_
_geom_angle_atom_site_label_1
_geom_angle_atom_site_label_2
_geom_angle_atom_site_label_3
_geom_angle
_geom_angle_site_symmetry_1
_geom_angle_site_symmetry_3
_geom_angle_publ_flag
O1 Cd1 O1 180.000(1) 3_566 . ?
O1 Cd1 O3 79.51(14) 3_566 3_566 ?
O1 Cd1 O3 100.49(14) . 3_566 ?
O1 Cd1 O3 100.49(14) 3_566 . ?
O1 Cd1 O3 79.51(14) . . ?
O3 Cd1 O3 180.000(1) 3_566 . ?
O1 Cd1 N3 89.19(17) 3_566 2_656 ?
O1 Cd1 N3 90.81(16) . 2_656 ?
O3 Cd1 N3 91.49(17) 3_566 2_656 ?
O3 Cd1 N3 88.51(17) . 2_656 ?
O1 Cd1 N3 90.81(16) 3_566 4_465 ?
O1 Cd1 N3 89.19(17) . 4_465 ?
O3 Cd1 N3 88.51(17) 3_566 4_465 ?
O3 Cd1 N3 91.49(17) . 4_465 ?
N3 Cd1 N3 180.000(1) 2_656 4_465 ?
C1 O1 Cd1 134.0(4) . . ?
C3 O3 Cd1 129.8(4) . . ?
C10 N1 C9 118.7(5) . . ?
C10 N1 C11 119.6(5) . . ?
C9 N1 C11 121.5(5) . . ?
C7 N2 C13 116.0(4) . . ?
C7 N2 C16 118.9(5) . . ?
C13 N2 C16 110.0(4) . . ?
C14 N3 C15 109.2(4) . . ?
C14 N3 Cd1 109.2(3) . 2_646 ?
C15 N3 Cd1 120.3(3) . 2_646 ?
C14 N3 H3 105.7 . . ?
C15 N3 H3 105.7 . . ?
Cd1 N3 H3 105.7 2_646 . ?
O2 C1 O1 124.0(6) . . ?
O2 C1 C2 116.5(6) . . ?
O1 C1 C2 119.5(6) . . ?
C10 C2 C3 118.5(5) . . ?
C10 C2 C1 115.7(5) . . ?
C3 C2 C1 125.8(5) . . ?
O3 C3 C2 126.6(5) . . ?
O3 C3 C4 118.5(5) . . ?
C2 C3 C4 114.9(5) . . ?
C5 C4 C9 116.5(5) . . ?
C5 C4 C3 119.6(5) . . ?
C9 C4 C3 123.9(5) . . ?
C6 C5 C4 121.9(5) . . ?
C6 C5 H5A 119.0 . . ?
C4 C5 H5A 119.0 . . ?
F1 C6 C5 118.1(5) . . ?
F1 C6 C7 118.8(5) . . ?
C5 C6 C7 122.9(5) . . ?
N2 C7 C8 123.6(5) . . ?
N2 C7 C6 121.1(5) . . ?
C8 C7 C6 115.2(5) . . ?
C7 C8 C9 122.8(5) . . ?
C7 C8 H8A 118.6 . . ?
C9 C8 H8A 118.6 . . ?
N1 C9 C4 117.6(5) . . ?
N1 C9 C8 121.8(5) . . ?
C4 C9 C8 120.6(5) . . ?
N1 C10 C2 126.3(5) . . ?
N1 C10 H10A 116.9 . . ?
C2 C10 H10A 116.9 . . ?
N1 C11 C12 112.8(6) . . ?
N1 C11 H11A 109.0 . . ?
C12 C11 H11A 109.0 . . ?
N1 C11 H11B 109.0 . . ?
C12 C11 H11B 109.0 . . ?
H11A C11 H11B 107.8 . . ?
C11 C12 H12A 109.5 . . ?
C11 C12 H12B 109.5 . . ?
H12A C12 H12B 109.5 . . ?
C11 C12 H12C 109.5 . . ?
H12A C12 H12C 109.5 . . ?
H12B C12 H12C 109.5 . . ?
N2 C13 C14 109.9(5) . . ?
N2 C13 H13A 109.7 . . ?
C14 C13 H13A 109.7 . . ?
N2 C13 H13B 109.7 . . ?
C14 C13 H13B 109.7 . . ?
H13A C13 H13B 108.2 . . ?
N3 C14 C13 114.4(5) . . ?
N3 C14 H14A 108.7 . . ?
C13 C14 H14A 108.7 . . ?
N3 C14 H14B 108.7 . . ?
C13 C14 H14B 108.7 . . ?
H14A C14 H14B 107.6 . . ?
N3 C15 C16 111.8(4) . . ?
N3 C15 H15A 109.2 . . ?
C16 C15 H15A 109.2 . . ?
N3 C15 H15B 109.2 . . ?
C16 C15 H15B 109.2 . . ?
H15A C15 H15B 107.9 . . ?
N2 C16 C15 110.2(5) . . ?
N2 C16 H16A 109.6 . . ?
C15 C16 H16A 109.6 . . ?
N2 C16 H16B 109.6 . . ?
C15 C16 H16B 109.6 . . ?
H16A C16 H16B 108.1 . . ?

loop_
_geom_bond_atom_site_label_1
_geom_bond_atom_site_label_2
_geom_bond_distance
_geom_bond_site_symmetry_2
_geom_bond_publ_flag
Cd1 O1 2.284(5) 3_566 ?
Cd1 O1 2.284(5) . ?
Cd1 O3 2.312(4) 3_566 ?
Cd1 O3 2.312(4) . ?
Cd1 N3 2.351(4) 2_656 ?
Cd1 N3 2.351(4) 4_465 ?
F1 C6 1.354(7) . ?
O1 C1 1.240(8) . ?
O2 C1 1.231(9) . ?
O3 C3 1.248(6) . ?
N1 C10 1.357(7) . ?
N1 C9 1.388(7) . ?
N1 C11 1.484(7) . ?
N2 C7 1.382(7) . ?
N2 C13 1.465(7) . ?
N2 C16 1.495(7) . ?
N3 C14 1.456(7) . ?
N3 C15 1.477(7) . ?
N3 Cd1 2.351(4) 2_646 ?
N3 H3 0.9100 . ?
C1 C2 1.524(8) . ?
C2 C10 1.371(8) . ?
C2 C3 1.431(8) . ?
C3 C4 1.444(7) . ?
C4 C5 1.405(8) . ?
C4 C9 1.412(8) . ?
C5 C6 1.357(8) . ?
C5 H5A 0.9300 . ?
C6 C7 1.424(9) . ?
C7 C8 1.386(8) . ?
C8 C9 1.402(8) . ?
C8 H8A 0.9300 . ?
C10 H10A 0.9300 . ?
C11 C12 1.523(11) . ?
C11 H11A 0.9700 . ?
C11 H11B 0.9700 . ?
C12 H12A 0.9600 . ?
C12 H12B 0.9600 . ?
C12 H12C 0.9600 . ?
C13 C14 1.519(8) . ?
C13 H13A 0.9700 . ?
C13 H13B 0.9700 . ?
C14 H14A 0.9700 . ?
C14 H14B 0.9700 . ?
C15 C16 1.518(8) . ?
C15 H15A 0.9700 . ?
C15 H15B 0.9700 . ?
C16 H16A 0.9700 . ?
C16 H16B 0.9700 . ?

loop_
_geom_torsion_atom_site_label_1
_geom_torsion_atom_site_label_2
_geom_torsion_atom_site_label_3
_geom_torsion_atom_site_label_4
_geom_torsion
_geom_torsion_site_symmetry_1
_geom_torsion_site_symmetry_2
_geom_torsion_site_symmetry_3
_geom_torsion_site_symmetry_4
_geom_torsion_publ_flag
O3 Cd1 O1 C1 -165.7(6) 3_566 . . . ?
O3 Cd1 O1 C1 14.3(6) . . . . ?
N3 Cd1 O1 C1 -74.0(6) 2_656 . . . ?
N3 Cd1 O1 C1 106.0(6) 4_465 . . . ?
O1 Cd1 O3 C3 -172.0(5) 3_566 . . . ?
O1 Cd1 O3 C3 8.0(5) . . . . ?
N3 Cd1 O3 C3 99.1(5) 2_656 . . . ?
N3 Cd1 O3 C3 -80.9(5) 4_465 . . . ?
Cd1 O1 C1 O2 153.8(6) . . . . ?
Cd1 O1 C1 C2 -26.6(10) . . . . ?
O2 C1 C2 C10 18.2(9) . . . . ?
O1 C1 C2 C10 -161.4(6) . . . . ?
O2 C1 C2 C3 -162.4(7) . . . . ?
O1 C1 C2 C3 17.9(10) . . . . ?
Cd1 O3 C3 C2 -15.6(9) . . . . ?
Cd1 O3 C3 C4 165.4(4) . . . . ?
C10 C2 C3 O3 -177.1(6) . . . . ?
C1 C2 C3 O3 3.5(10) . . . . ?
C10 C2 C3 C4 1.9(8) . . . . ?
C1 C2 C3 C4 -177.5(6) . . . . ?
O3 C3 C4 C5 -1.5(8) . . . . ?
C2 C3 C4 C5 179.4(5) . . . . ?
O3 C3 C4 C9 -179.6(5) . . . . ?
C2 C3 C4 C9 1.3(8) . . . . ?
C9 C4 C5 C6 0.5(9) . . . . ?
C3 C4 C5 C6 -177.7(6) . . . . ?
C4 C5 C6 F1 -175.4(5) . . . . ?
C4 C5 C6 C7 0.3(10) . . . . ?
C13 N2 C7 C8 -4.8(9) . . . . ?
C16 N2 C7 C8 130.0(6) . . . . ?
C13 N2 C7 C6 170.1(6) . . . . ?
C16 N2 C7 C6 -55.1(8) . . . . ?
F1 C6 C7 N2 0.7(10) . . . . ?
C5 C6 C7 N2 -175.0(5) . . . . ?
F1 C6 C7 C8 176.0(5) . . . . ?
C5 C6 C7 C8 0.4(10) . . . . ?
N2 C7 C8 C9 173.3(6) . . . . ?
C6 C7 C8 C9 -1.9(9) . . . . ?
C10 N1 C9 C4 1.6(8) . . . . ?
C11 N1 C9 C4 -174.4(5) . . . . ?
C10 N1 C9 C8 -177.7(6) . . . . ?
C11 N1 C9 C8 6.3(9) . . . . ?
C5 C4 C9 N1 178.7(5) . . . . ?
C3 C4 C9 N1 -3.1(8) . . . . ?
C5 C4 C9 C8 -2.0(8) . . . . ?
C3 C4 C9 C8 176.2(5) . . . . ?
C7 C8 C9 N1 -177.9(6) . . . . ?
C7 C8 C9 C4 2.8(9) . . . . ?
C9 N1 C10 C2 1.7(9) . . . . ?
C11 N1 C10 C2 177.8(6) . . . . ?
C3 C2 C10 N1 -3.5(10) . . . . ?
C1 C2 C10 N1 175.9(6) . . . . ?
C10 N1 C11 C12 -101.1(7) . . . . ?
C9 N1 C11 C12 74.9(7) . . . . ?
C7 N2 C13 C14 -165.3(5) . . . . ?
C16 N2 C13 C14 56.1(7) . . . . ?
C15 N3 C14 C13 54.3(7) . . . . ?
Cd1 N3 C14 C13 -172.3(4) 2_646 . . . ?
N2 C13 C14 N3 -56.1(7) . . . . ?
C14 N3 C15 C16 -54.7(6) . . . . ?
Cd1 N3 C15 C16 177.9(4) 2_646 . . . ?
C7 N2 C16 C15 164.7(5) . . . . ?
C13 N2 C16 C15 -58.1(6) . . . . ?
N3 C15 C16 N2 57.7(6) . . . . ?
